data_1544464
loop_
_publ_author_name
'Yang, Shouliang'
'Sankar, Kuppusamy'
'Skepper, Colin K.'
'Barker, Timothy J.'
'Lukesh, 3rd, John C'
'Brody, Daniel M.'
'Br\"utsch, Manuela M'
'Boger, Dale L.'

_publ_section_title
;
 Total synthesis of a key series of vinblastines modified at C4 that
 define the importance and surprising trends in activity.
;
_journal_issue 2
_journal_name_full 'Chemical science'
_journal_page_first 1560
_journal_page_last 1569
_journal_paper_doi 10.1039/C6SC04146A
_journal_volume 8
_journal_year 2017
_chemical_absolute_configuration ad
_chemical_formula_moiety 'C31 H38 N2 O5'
_chemical_formula_sum 'C31 H38 N2 O5'
_chemical_formula_weight 518.63
_chemical_name_systematic ysl-518-OBn-natural
_space_group_crystal_system tetragonal
_space_group_IT_number 79
_space_group_name_Hall 'I 4'
_space_group_name_H-M_alt 'I 4'
_symmetry_space_group_name_Hall 'I 4'
_symmetry_space_group_name_H-M 'I 4'
_atom_sites_solution_hydrogens geom
_atom_sites_solution_primary direct
_atom_sites_solution_secondary difmap
_audit_creation_date 2016-04-19
_audit_creation_method
;
Olex2 1.2-beta
(compiled 2016.02.19 svn.r3266 for OlexSys, GUI svn.r5155)
;
_audit_update_record
;
2016-04-19 deposited with the CCDC.
2016-11-03 downloaded from the CCDC.
;
_cell_angle_alpha 90
_cell_angle_beta 90
_cell_angle_gamma 90
_cell_formula_units_Z 8
_cell_length_a 27.2685(8)
_cell_length_b 27.2685(8)
_cell_length_c 7.6863(3)
_cell_measurement_reflns_used 2231
_cell_measurement_temperature 100.0
_cell_measurement_theta_max 53.837
_cell_measurement_theta_min 2.292
_cell_volume 5715.3(3)
_computing_cell_refinement 'SAINT v8.34A (Bruker, 2013)'
_computing_data_collection 'APEX2 v2014.9-0 (Bruker, 2014)'
_computing_data_reduction 'SAINT v8.34A (Bruker, 2013)'
_computing_molecular_graphics 'Olex2 (Dolomanov et al., 2009)'
_computing_publication_material 'Olex2 (Dolomanov et al., 2009)'
_computing_structure_refinement 'ShelXL (Sheldrick, 2015)'
_computing_structure_solution 'ShelXT (Sheldrick, 2015)'
_diffrn_ambient_temperature 100.0
_diffrn_detector 'Bruker APEX-II CCD'
_diffrn_detector_area_resol_mean 7.9
_diffrn_detector_type 'CCD Area Detector'
_diffrn_measured_fraction_theta_full 0.992
_diffrn_measured_fraction_theta_max 0.992
_diffrn_measurement_device 'Kappa Four-Circle Diffractometer'
_diffrn_measurement_device_type 'Bruker X8 APEX II'
_diffrn_measurement_method '\w and \f scans'
_diffrn_radiation_monochromator 'Double Bounce Multilayer Mirrors'
_diffrn_radiation_probe x-ray
_diffrn_radiation_type CuK\a
_diffrn_radiation_wavelength 1.54178
_diffrn_reflns_av_R_equivalents 0.0507
_diffrn_reflns_av_unetI/netI 0.0493
_diffrn_reflns_Laue_measured_fraction_full 0.992
_diffrn_reflns_Laue_measured_fraction_max 0.992
_diffrn_reflns_limit_h_max 28
_diffrn_reflns_limit_h_min -30
_diffrn_reflns_limit_k_max 31
_diffrn_reflns_limit_k_min -15
_diffrn_reflns_limit_l_max 8
_diffrn_reflns_limit_l_min -8
_diffrn_reflns_number 13691
_diffrn_reflns_point_group_measured_fraction_full 0.973
_diffrn_reflns_point_group_measured_fraction_max 0.973
_diffrn_reflns_theta_full 63.241
_diffrn_reflns_theta_max 63.241
_diffrn_reflns_theta_min 2.291
_diffrn_source 'Micro Focus Rotating Anode'
_diffrn_source_type 'Bruker FR-591'
_diffrn_standards_number 0
_exptl_absorpt_coefficient_mu 0.655
_exptl_absorpt_correction_T_max 0.3142
_exptl_absorpt_correction_T_min 0.2227
_exptl_absorpt_correction_type multi-scan
_exptl_absorpt_process_details
;
SADABS-2014/5 (Bruker,2014/5) was used for absorption correction.
wR2(int) was 0.0883 before and 0.0408 after correction.
The Ratio of minimum to maximum transmission is 0.7088.
The \l/2 correction factor is 0.00150.
;
_exptl_crystal_colour white
_exptl_crystal_colour_primary Colorless
_exptl_crystal_density_diffrn 1.205
_exptl_crystal_description Needle
_exptl_crystal_F_000 2224
_exptl_crystal_recrystallization_method 'Vapour deposition'
_exptl_crystal_size_max 0.117
_exptl_crystal_size_mid 0.043
_exptl_crystal_size_min 0.021
_refine_diff_density_max 0.227
_refine_diff_density_min -0.180
_refine_diff_density_rms 0.037
_refine_ls_abs_structure_details
;
 Flack x determined using 1210 quotients [(I+)-(I-)]/[(I+)+(I-)]
 (Parsons, Flack and Wagner, Acta Cryst. B69 (2013) 249-259).
;
_refine_ls_abs_structure_Flack 0.0(3)
_refine_ls_extinction_method none
_refine_ls_goodness_of_fit_ref 1.027
_refine_ls_hydrogen_treatment constr
_refine_ls_matrix_type full
_refine_ls_number_parameters 471
_refine_ls_number_reflns 4523
_refine_ls_number_restraints 214
_refine_ls_restrained_S_all 1.022
_refine_ls_R_factor_all 0.0764
_refine_ls_R_factor_gt 0.0510
_refine_ls_shift/su_max 0.005
_refine_ls_shift/su_mean 0.000
_refine_ls_structure_factor_coef Fsqd
_refine_ls_weighting_details 'w=1/[\s^2^(Fo^2^)+(0.0830P)^2^+0.2905P] where P=(Fo^2^+2Fc^2^)/3'
_refine_ls_weighting_scheme calc
_refine_ls_wR_factor_gt 0.1246
_refine_ls_wR_factor_ref 0.1399
_reflns_Friedel_coverage 0.810
_reflns_Friedel_fraction_full 0.951
_reflns_Friedel_fraction_max 0.951
_reflns_number_gt 3331
_reflns_number_total 4523
_reflns_threshold_expression 'I > 2\s(I)'
_cod_data_source_file c6sc04146a2.cif
_cod_data_source_block Boger48
_cod_depositor_comments
;
The following automatic conversions were performed:

'_diffrn_radiation_probe' value 'X-ray' changed to 'x-ray' according
to
/usr/data/users/saulius/crontab/automatic-downloads/rss-feeds/RSC/lib/dictionaries/cif_core.dic
dictionary named 'cif_core.dic' version 2.4.2 from 2011-04-26.

Automatic conversion script
Id: cif_fix_values 4268 2015-11-12 08:31:59Z antanas 

 Adding full bibliography for 1544462--1544465.cif.

 Adding full bibliography for 1544462--1544465.cif.
;
_cod_original_cell_volume 5715.3(4)
_cod_database_code 1544464
_shelx_space_group_comment
;
The symmetry employed for this shelxl refinement is uniquely defined
by the following loop, which should always be used as a source of
symmetry information in preference to the above space-group names.
They are only intended as comments.
;
_olex2_refinement_description
;
1. Fixed Uiso
 At 1.2 times of:
  All C(H) groups, All C(H,H) groups
 At 1.5 times of:
  All C(H,H,H) groups, All O(H) groups
2. Uiso/Uaniso restraints and constraints
Uanis(C31B) = Uanis(C31)
3. Rigid body (RIGU) restrains
 O3, O3B, N2, N2B, C6, C7, C15, C16, C17, C18, C19, C20, C22, C30, C15B, C16B,
 C17B, C18B, C19B, C20B, C22B, C30B
 with sigma for 1-2 distances of 0.002 and sigma for 1-3 distances of 0.002
 O4, O5, O4B, O5B, C21, C31, C21B, C31B
 with sigma for 1-2 distances of 0.002 and sigma for 1-3 distances of 0.002
4. Others
 Fixed Sof: O3(0.6) O4(0.6) O5(0.6) O3B(0.4) O4B(0.4) O5B(0.4) N2(0.6)
 N2B(0.4) H7(0.6) H7B(0.4) C15(0.6) C16(0.6) C17(0.6) H17(0.6) C18(0.6)
 C19(0.6) H19(0.6) C20(0.6) H20(0.6) C21(0.6) C22(0.6) H22A(0.6) H22B(0.6)
 H22C(0.6) C30(0.6) H30A(0.6) H30B(0.6) H30C(0.6) C31(0.6) H31A(0.6) H31B(0.6)
 H31C(0.6) C15B(0.4) C16B(0.4) C17B(0.4) H17B(0.4) C18B(0.4) C19B(0.4)
 H19B(0.4) C20B(0.4) H20B(0.4) C21B(0.4) C22B(0.4) H22D(0.4) H22E(0.4)
 H22F(0.4) C30B(0.4) H30D(0.4) H30E(0.4) H30F(0.4) C31B(0.4) H31D(0.4)
 H31E(0.4) H31F(0.4)
5.a Ternary CH refined with riding coordinates:
 C5(H5), C7(H7), C7(H7B), C9(H9)
5.b Secondary CH2 refined with riding coordinates:
 C1(H1A,H1B), C10(H10A,H10B), C11(H11A,H11B), C13(H13A,H13B), C14(H14A,H14B),
 C23(H23A,H23B)
5.c Aromatic/amide H refined with riding coordinates:
 C2(H2), C3(H3), C25(H25), C26(H26), C27(H27), C28(H28), C29(H29), C17(H17),
 C19(H19), C20(H20), C17B(H17B), C19B(H19B), C20B(H20B)
5.d Idealised Me refined as rotating group:
 C12(H12A,H12B,H12C), C22(H22A,H22B,H22C), C30(H30A,H30B,H30C), C31(H31A,H31B,
 H31C), C22B(H22D,H22E,H22F), C30B(H30D,H30E,H30F), C31B(H31D,H31E,H31F)
5.e Idealised tetrahedral OH refined as rotating group:
 O1(H1)
;
_shelx_shelxl_version_number 2014/7
_olex2_submission_special_instructions 'No special instructions were received'

loop_
_space_group_symop_operation_xyz
'x, y, z'
'-x, -y, z'
'-y, x, z'
'y, -x, z'
'x+1/2, y+1/2, z+1/2'
'-x+1/2, -y+1/2, z+1/2'
'-y+1/2, x+1/2, z+1/2'
'y+1/2, -x+1/2, z+1/2'

loop_
_atom_site_label
_atom_site_type_symbol
_atom_site_fract_x
_atom_site_fract_y
_atom_site_fract_z
_atom_site_U_iso_or_equiv
_atom_site_adp_type
_atom_site_occupancy
_atom_site_site_symmetry_order
_atom_site_calc_flag
_atom_site_refinement_flags_posn
_atom_site_refinement_flags_adp
_atom_site_refinement_flags_occupancy
_atom_site_disorder_assembly
_atom_site_disorder_group
O1 O 0.87415(15) 0.56888(13) 0.2833(5) 0.0669(10) Uani 1 1 d . . . . .
H1 H 0.8609 0.5854 0.2039 0.100 Uiso 1 1 calc GR . . . .
O2 O 0.75668(12) 0.56168(11) 0.6487(5) 0.0554(8) Uani 1 1 d . . . . .
O3 O 0.8913(3) 0.8445(3) 0.7745(10) 0.0742(17) Uani 0.6 1 d . U P A 1
O4 O 0.9353(5) 0.5354(5) 0.4922(16) 0.068(4) Uani 0.6 1 d . U P B 1
O5 O 0.8991(7) 0.5755(8) 0.718(2) 0.058(3) Uani 0.6 1 d . U P B 1
O3B O 0.9172(4) 0.8138(4) 0.8541(12) 0.055(2) Uani 0.4 1 d . U P A 2
O4B O 0.8918(11) 0.5647(13) 0.753(3) 0.061(6) Uani 0.4 1 d . U P C 2
O5B O 0.9445(8) 0.5478(7) 0.534(2) 0.056(4) Uani 0.4 1 d . U P C 2
N1 N 0.82793(14) 0.63941(15) 0.1022(5) 0.0511(10) Uani 1 1 d . . . . .
N2 N 0.9152(4) 0.6728(4) 0.5821(12) 0.052(2) Uani 0.6 1 d . U P A 1
N2B N 0.9262(7) 0.6631(7) 0.538(3) 0.070(5) Uani 0.4 1 d . U P A 2
C1 C 0.78236(19) 0.6272(2) 0.0114(7) 0.0597(13) Uani 1 1 d . . . . .
H1A H 0.7891 0.6024 -0.0797 0.072 Uiso 1 1 calc R . . . .
H1B H 0.7691 0.6569 -0.0459 0.072 Uiso 1 1 calc R . . . .
C2 C 0.74587(19) 0.60768(18) 0.1349(7) 0.0545(12) Uani 1 1 d . . . . .
H2 H 0.7183 0.5906 0.0894 0.065 Uiso 1 1 calc R . . . .
C3 C 0.74939(17) 0.61269(17) 0.3065(6) 0.0474(11) Uani 1 1 d . . . . .
H3 H 0.7247 0.5980 0.3763 0.057 Uiso 1 1 calc R . . . .
C4 C 0.79002(16) 0.64023(15) 0.3983(5) 0.0387(10) Uani 1 1 d . . . . .
C5 C 0.81946(16) 0.66855(16) 0.2611(5) 0.0418(10) Uani 1 1 d . . . . .
H5 H 0.8002 0.6983 0.2279 0.050 Uiso 1 1 calc R . . . .
C6 C 0.87176(17) 0.68518(16) 0.3081(6) 0.0437(10) Uani 1 1 d . U . . .
C7 C 0.90261(18) 0.64581(18) 0.4055(7) 0.0545(12) Uani 1 1 d . U . . .
H7 H 0.9335 0.6391 0.3396 0.065 Uiso 0.6 1 calc R . P A 1
H7B H 0.9289 0.6367 0.3208 0.065 Uiso 0.4 1 calc R . P A 2
C8 C 0.87491(18) 0.59682(18) 0.4399(7) 0.0536(12) Uani 1 1 d . . . . .
C9 C 0.82332(16) 0.60507(16) 0.5107(6) 0.0440(11) Uani 1 1 d . . . . .
H9 H 0.8272 0.6210 0.6270 0.053 Uiso 1 1 calc R . . . .
C10 C 0.79958(18) 0.55551(17) 0.5431(8) 0.0561(13) Uani 1 1 d . . . . .
H10A H 0.7904 0.5403 0.4307 0.067 Uiso 1 1 calc R . . . .
H10B H 0.8231 0.5335 0.6026 0.067 Uiso 1 1 calc R . . . .
C11 C 0.76516(16) 0.67650(15) 0.5271(6) 0.0423(10) Uani 1 1 d . . . . .
H11A H 0.7473 0.6571 0.6156 0.051 Uiso 1 1 calc R . . . .
H11B H 0.7912 0.6949 0.5883 0.051 Uiso 1 1 calc R . . . .
C12 C 0.7295(2) 0.71339(19) 0.4476(7) 0.0588(13) Uani 1 1 d . . . . .
H12A H 0.7064 0.6962 0.3714 0.088 Uiso 1 1 calc GR . . . .
H12B H 0.7478 0.7377 0.3797 0.088 Uiso 1 1 calc GR . . . .
H12C H 0.7114 0.7300 0.5406 0.088 Uiso 1 1 calc GR . . . .
C13 C 0.8929(2) 0.6973(2) 0.1272(7) 0.0616(14) Uani 1 1 d . . . . .
H13A H 0.8907 0.7329 0.1038 0.074 Uiso 1 1 calc R . . . .
H13B H 0.9277 0.6872 0.1198 0.074 Uiso 1 1 calc R . . . .
C14 C 0.8619(2) 0.6686(2) -0.0031(7) 0.0602(14) Uani 1 1 d . . . . .
H14A H 0.8438 0.6912 -0.0806 0.072 Uiso 1 1 calc R . . . .
H14B H 0.8829 0.6470 -0.0753 0.072 Uiso 1 1 calc R . . . .
C23 C 0.7324(2) 0.5168(2) 0.6755(10) 0.0805(19) Uani 1 1 d . . . . .
H23A H 0.7542 0.4940 0.7389 0.097 Uiso 1 1 calc R . . . .
H23B H 0.7242 0.5019 0.5618 0.097 Uiso 1 1 calc R . . . .
C24 C 0.6867(2) 0.52470(19) 0.7773(9) 0.0702(16) Uani 1 1 d . . . . .
C25 C 0.6745(3) 0.4932(3) 0.9073(12) 0.106(3) Uani 1 1 d . . . . .
H25 H 0.6950 0.4659 0.9310 0.127 Uiso 1 1 calc R . . . .
C26 C 0.6329(4) 0.5001(3) 1.0051(16) 0.142(4) Uani 1 1 d . . . . .
H26 H 0.6261 0.4785 1.0993 0.170 Uiso 1 1 calc R . . . .
C27 C 0.6021(3) 0.5361(3) 0.9704(14) 0.126(3) Uani 1 1 d . . . . .
H27 H 0.5717 0.5381 1.0304 0.151 Uiso 1 1 calc R . . . .
C28 C 0.6141(3) 0.5713(3) 0.8462(12) 0.109(3) Uani 1 1 d . . . . .
H28 H 0.5933 0.5986 0.8254 0.131 Uiso 1 1 calc R . . . .
C29 C 0.6567(3) 0.5653(3) 0.7552(10) 0.093(2) Uani 1 1 d . . . . .
H29 H 0.6661 0.5898 0.6738 0.111 Uiso 1 1 calc R . . . .
C15 C 0.8730(8) 0.7306(6) 0.420(2) 0.042(3) Uani 0.6 1 d . U P A 1
C16 C 0.8995(4) 0.7219(4) 0.5711(15) 0.043(2) Uani 0.6 1 d . U P A 1
C17 C 0.9076(4) 0.7585(5) 0.6983(12) 0.047(2) Uani 0.6 1 d . U P A 1
H17 H 0.9261 0.7522 0.8006 0.057 Uiso 0.6 1 calc R . P A 1
C18 C 0.8865(5) 0.8045(4) 0.6648(17) 0.050(2) Uani 0.6 1 d . U P A 1
C19 C 0.8598(4) 0.8140(4) 0.5169(16) 0.054(2) Uani 0.6 1 d . U P A 1
H19 H 0.8451 0.8451 0.4999 0.065 Uiso 0.6 1 calc R . P A 1
C20 C 0.8546(5) 0.7771(4) 0.3915(15) 0.051(3) Uani 0.6 1 d . U P A 1
H20 H 0.8383 0.7841 0.2853 0.061 Uiso 0.6 1 calc R . P A 1
C21 C 0.9071(6) 0.5672(6) 0.5461(18) 0.057(4) Uani 0.6 1 d . U P B 1
C22 C 0.9643(4) 0.6643(4) 0.6557(16) 0.065(3) Uani 0.6 1 d . U P A 1
H22A H 0.9739 0.6301 0.6355 0.097 Uiso 0.6 1 calc GR . P A 1
H22B H 0.9637 0.6708 0.7811 0.097 Uiso 0.6 1 calc GR . P A 1
H22C H 0.9880 0.6862 0.5996 0.097 Uiso 0.6 1 calc GR . P A 1
C30 C 0.9148(7) 0.8392(7) 0.9236(19) 0.100(4) Uani 0.6 1 d . U P A 1
H30A H 0.9487 0.8290 0.9010 0.150 Uiso 0.6 1 calc GR . P A 1
H30B H 0.8983 0.8142 0.9942 0.150 Uiso 0.6 1 calc GR . P A 1
H30C H 0.9149 0.8705 0.9864 0.150 Uiso 0.6 1 calc GR . P A 1
C31 C 0.9320(5) 0.5476(5) 0.8306(12) 0.093(3) Uani 0.6 1 d . U P B 1
H31A H 0.9279 0.5125 0.8079 0.139 Uiso 0.6 1 calc GR . P B 1
H31B H 0.9242 0.5545 0.9527 0.139 Uiso 0.6 1 calc GR . P B 1
H31C H 0.9660 0.5571 0.8068 0.139 Uiso 0.6 1 calc GR . P B 1
C15B C 0.8761(11) 0.7245(8) 0.451(3) 0.037(4) Uani 0.4 1 d . U P A 2
C16B C 0.9104(7) 0.7084(8) 0.573(2) 0.049(4) Uani 0.4 1 d . U P A 2
C17B C 0.9248(6) 0.7397(6) 0.7032(19) 0.050(4) Uani 0.4 1 d . U P A 2
H17B H 0.9502 0.7308 0.7817 0.060 Uiso 0.4 1 calc R . P A 2
C18B C 0.9011(5) 0.7852(8) 0.7178(17) 0.039(3) Uani 0.4 1 d . U P A 2
C19B C 0.8679(6) 0.8021(5) 0.601(2) 0.040(3) Uani 0.4 1 d . U P A 2
H19B H 0.8544 0.8341 0.6124 0.048 Uiso 0.4 1 calc R . P A 2
C20B C 0.8534(7) 0.7711(6) 0.4601(17) 0.036(3) Uani 0.4 1 d . U P A 2
H20B H 0.8296 0.7812 0.3770 0.044 Uiso 0.4 1 calc R . P A 2
C21B C 0.9011(8) 0.5668(9) 0.607(3) 0.053(5) Uani 0.4 1 d . U P C 2
C22B C 0.9773(8) 0.6482(8) 0.583(4) 0.113(10) Uani 0.4 1 d . U P A 2
H22D H 0.9780 0.6359 0.7031 0.170 Uiso 0.4 1 calc GR . P A 2
H22E H 0.9991 0.6766 0.5728 0.170 Uiso 0.4 1 calc GR . P A 2
H22F H 0.9882 0.6223 0.5038 0.170 Uiso 0.4 1 calc GR . P A 2
C30B C 0.8939(7) 0.8645(7) 0.871(4) 0.089(5) Uani 0.4 1 d . U P A 2
H30D H 0.8999 0.8833 0.7648 0.134 Uiso 0.4 1 calc GR . P A 2
H30E H 0.9085 0.8817 0.9706 0.134 Uiso 0.4 1 calc GR . P A 2
H30F H 0.8586 0.8610 0.8897 0.134 Uiso 0.4 1 calc GR . P A 2
C31B C 0.9702(7) 0.5182(7) 0.661(2) 0.093(3) Uani 0.4 1 d . U P C 2
H31D H 0.9963 0.4996 0.6027 0.139 Uiso 0.4 1 calc GR . P C 2
H31E H 0.9472 0.4955 0.7159 0.139 Uiso 0.4 1 calc GR . P C 2
H31F H 0.9847 0.5396 0.7496 0.139 Uiso 0.4 1 calc GR . P C 2

loop_
_atom_site_aniso_label
_atom_site_aniso_U_11
_atom_site_aniso_U_22
_atom_site_aniso_U_33
_atom_site_aniso_U_23
_atom_site_aniso_U_13
_atom_site_aniso_U_12
O1 0.078(2) 0.057(2) 0.066(2) -0.0192(19) 0.002(2) 0.0233(18)
O2 0.067(2) 0.0431(18) 0.0563(18) 0.0076(16) -0.0093(18) 0.0008(15)
O3 0.097(5) 0.059(4) 0.066(4) -0.015(3) 0.016(3) -0.011(3)
O4 0.070(7) 0.074(7) 0.060(7) 0.000(4) -0.014(4) 0.040(6)
O5 0.069(7) 0.055(7) 0.051(6) 0.006(5) -0.012(4) 0.032(6)
O3B 0.065(5) 0.057(5) 0.044(4) -0.023(4) 0.005(4) -0.006(4)
O4B 0.068(8) 0.073(16) 0.042(8) 0.009(6) 0.000(5) 0.023(9)
O5B 0.055(7) 0.071(10) 0.042(6) 0.000(5) -0.009(5) 0.029(7)
N1 0.055(2) 0.060(2) 0.038(2) -0.0147(18) -0.0057(18) 0.0033(19)
N2 0.054(4) 0.053(5) 0.049(4) -0.011(3) -0.021(3) 0.009(3)
N2B 0.078(8) 0.058(5) 0.076(7) -0.021(5) -0.038(7) 0.031(5)
C1 0.070(3) 0.068(3) 0.041(3) -0.018(3) -0.007(3) -0.003(3)
C2 0.062(3) 0.056(3) 0.046(3) -0.008(2) -0.012(2) -0.003(2)
C3 0.049(3) 0.045(3) 0.048(3) 0.000(2) -0.011(2) 0.000(2)
C4 0.043(3) 0.040(2) 0.033(2) -0.0027(19) -0.0084(18) 0.0093(19)
C5 0.049(3) 0.039(2) 0.037(2) -0.0112(19) -0.009(2) 0.0060(18)
C6 0.043(2) 0.048(2) 0.040(2) -0.0093(17) -0.0043(18) 0.0074(17)
C7 0.049(3) 0.056(3) 0.059(3) -0.009(2) -0.009(2) 0.013(2)
C8 0.054(3) 0.052(3) 0.056(3) -0.009(2) -0.011(2) 0.022(2)
C9 0.052(3) 0.039(2) 0.041(2) -0.002(2) -0.008(2) 0.015(2)
C10 0.058(3) 0.041(3) 0.070(3) 0.002(2) -0.003(3) 0.013(2)
C11 0.047(2) 0.040(2) 0.040(2) -0.001(2) -0.003(2) 0.0102(18)
C12 0.067(3) 0.056(3) 0.053(3) 0.002(2) 0.001(3) 0.030(2)
C13 0.062(3) 0.083(4) 0.039(3) -0.004(3) 0.003(2) -0.005(3)
C14 0.061(3) 0.079(4) 0.041(3) -0.016(3) 0.002(2) 0.002(3)
C23 0.090(4) 0.041(3) 0.110(5) 0.019(3) 0.005(4) -0.005(3)
C24 0.079(4) 0.048(3) 0.083(4) 0.017(3) -0.017(3) -0.010(3)
C25 0.120(6) 0.068(4) 0.129(7) 0.043(5) 0.007(6) 0.009(4)
C26 0.174(9) 0.084(6) 0.168(9) 0.066(6) 0.061(8) 0.018(6)
C27 0.113(6) 0.096(6) 0.168(9) 0.050(6) 0.048(6) -0.003(5)
C28 0.083(5) 0.115(6) 0.130(7) 0.039(5) 0.000(5) 0.017(4)
C29 0.092(5) 0.086(5) 0.100(5) 0.038(4) -0.009(4) 0.011(4)
C15 0.041(6) 0.047(4) 0.038(5) -0.006(3) -0.002(4) 0.004(3)
C16 0.042(5) 0.046(4) 0.042(4) -0.005(3) -0.001(3) 0.004(3)
C17 0.054(5) 0.049(4) 0.039(4) -0.006(3) 0.001(3) -0.002(3)
C18 0.054(6) 0.045(4) 0.050(4) -0.006(3) 0.010(4) 0.002(3)
C19 0.058(5) 0.048(4) 0.057(4) -0.008(3) 0.006(4) 0.006(3)
C20 0.052(5) 0.047(4) 0.053(5) -0.002(4) 0.003(5) 0.007(3)
C21 0.060(6) 0.062(6) 0.050(6) 0.006(5) -0.007(4) 0.021(5)
C22 0.058(5) 0.060(6) 0.075(6) -0.006(5) -0.027(4) 0.011(4)
C30 0.157(12) 0.076(9) 0.067(5) -0.002(5) -0.011(6) -0.027(8)
C31 0.102(6) 0.127(7) 0.048(4) 0.012(4) -0.002(4) 0.084(6)
C15B 0.033(7) 0.042(5) 0.037(6) -0.007(4) -0.001(6) 0.002(4)
C16B 0.048(7) 0.049(5) 0.048(5) -0.011(4) -0.014(5) 0.012(4)
C17B 0.053(7) 0.047(5) 0.050(6) -0.016(4) -0.015(5) 0.011(4)
C18B 0.040(5) 0.041(5) 0.034(4) -0.008(4) 0.005(4) 0.003(4)
C19B 0.042(6) 0.038(5) 0.039(6) -0.008(4) 0.003(5) 0.005(4)
C20B 0.034(6) 0.041(5) 0.034(6) -0.003(4) 0.006(5) -0.002(4)
C21B 0.059(7) 0.059(9) 0.042(8) 0.010(7) -0.003(5) 0.028(6)
C22B 0.089(9) 0.083(12) 0.17(2) -0.073(14) -0.078(12) 0.051(9)
C30B 0.074(10) 0.069(7) 0.125(15) -0.049(8) -0.003(10) 0.003(6)
C31B 0.102(6) 0.127(7) 0.048(4) 0.012(4) -0.002(4) 0.084(6)

loop_
_atom_type_symbol
_atom_type_description
_atom_type_scat_dispersion_real
_atom_type_scat_dispersion_imag
_atom_type_scat_source
C C 0.0181 0.0091 'International Tables Vol C Tables 4.2.6.8 and 6.1.1.4'
H H 0.0000 0.0000 'International Tables Vol C Tables 4.2.6.8 and 6.1.1.4'
N N 0.0311 0.0180 'International Tables Vol C Tables 4.2.6.8 and 6.1.1.4'
O O 0.0492 0.0322 'International Tables Vol C Tables 4.2.6.8 and 6.1.1.4'

loop_
_geom_angle_atom_site_label_1
_geom_angle_atom_site_label_2
_geom_angle_atom_site_label_3
_geom_angle
C8 O1 H1 109.5
C23 O2 C10 111.4(4)
C30 O3 C18 119.3(13)
C21 O5 C31 112.9(12)
C18B O3B C30B 116.5(15)
C21B O5B C31B 110.1(17)
C1 N1 C5 112.6(4)
C1 N1 C14 113.4(4)
C14 N1 C5 105.3(4)
C16 N2 C7 109.0(8)
C16 N2 C22 116.8(9)
C22 N2 C7 116.9(8)
C7 N2B C16B 109.7(13)
C7 N2B C22B 123.3(14)
C16B N2B C22B 120.3(16)
N1 C1 H1A 109.6
N1 C1 H1B 109.6
N1 C1 C2 110.4(4)
H1A C1 H1B 108.1
C2 C1 H1A 109.6
C2 C1 H1B 109.6
C1 C2 H2 118.2
C3 C2 C1 123.6(5)
C3 C2 H2 118.2
C2 C3 H3 117.7
C2 C3 C4 124.5(5)
C4 C3 H3 117.7
C3 C4 C5 108.2(3)
C3 C4 C9 112.0(3)
C3 C4 C11 107.1(4)
C5 C4 C9 112.4(3)
C5 C4 C11 110.2(3)
C11 C4 C9 106.8(3)
N1 C5 C4 112.3(3)
N1 C5 H5 108.0
N1 C5 C6 102.0(3)
C4 C5 H5 108.0
C4 C5 C6 118.1(4)
C6 C5 H5 108.0
C5 C6 C7 114.3(4)
C5 C6 C13 101.4(4)
C13 C6 C7 112.3(4)
C15 C6 C5 113.4(8)
C15 C6 C7 106.2(6)
C15 C6 C13 109.3(8)
C15B C6 C5 116.4(12)
C15B C6 C7 95.6(8)
C15B C6 C13 117.6(11)
N2 C7 H7 109.7
N2B C7 C6 113.4(8)
N2B C7 H7B 104.2
N2B C7 C8 114.9(11)
C6 C7 N2 102.0(5)
C6 C7 H7 109.7
C6 C7 H7B 104.2
C6 C7 C8 114.3(4)
C8 C7 N2 111.1(6)
C8 C7 H7 109.7
C8 C7 H7B 104.2
O1 C8 C7 108.8(4)
O1 C8 C9 111.5(4)
O1 C8 C21 100.8(7)
O1 C8 C21B 113.1(10)
C7 C8 C21B 109.9(10)
C9 C8 C7 112.4(4)
C9 C8 C21B 101.0(8)
C21 C8 C7 106.3(8)
C21 C8 C9 116.2(7)
C4 C9 H9 106.6
C8 C9 C4 115.2(4)
C8 C9 H9 106.6
C10 C9 C4 112.6(4)
C10 C9 C8 108.7(4)
C10 C9 H9 106.6
O2 C10 C9 109.6(4)
O2 C10 H10A 109.7
O2 C10 H10B 109.7
C9 C10 H10A 109.7
C9 C10 H10B 109.7
H10A C10 H10B 108.2
C4 C11 H11A 108.2
C4 C11 H11B 108.2
H11A C11 H11B 107.4
C12 C11 C4 116.2(4)
C12 C11 H11A 108.2
C12 C11 H11B 108.2
C11 C12 H12A 109.5
C11 C12 H12B 109.5
C11 C12 H12C 109.5
H12A C12 H12B 109.5
H12A C12 H12C 109.5
H12B C12 H12C 109.5
C6 C13 H13A 110.5
C6 C13 H13B 110.5
H13A C13 H13B 108.7
C14 C13 C6 105.9(4)
C14 C13 H13A 110.5
C14 C13 H13B 110.5
N1 C14 C13 105.4(4)
N1 C14 H14A 110.7
N1 C14 H14B 110.7
C13 C14 H14A 110.7
C13 C14 H14B 110.7
H14A C14 H14B 108.8
O2 C23 H23A 109.6
O2 C23 H23B 109.6
O2 C23 C24 110.3(5)
H23A C23 H23B 108.1
C24 C23 H23A 109.6
C24 C23 H23B 109.6
C25 C24 C23 120.1(6)
C25 C24 C29 116.7(7)
C29 C24 C23 123.0(5)
C24 C25 H25 119.4
C24 C25 C26 121.2(7)
C26 C25 H25 119.4
C25 C26 H26 119.4
C27 C26 C25 121.1(8)
C27 C26 H26 119.4
C26 C27 H27 119.9
C26 C27 C28 120.1(8)
C28 C27 H27 119.9
C27 C28 H28 121.0
C29 C28 C27 118.0(7)
C29 C28 H28 121.0
C24 C29 H29 118.9
C28 C29 C24 122.3(6)
C28 C29 H29 118.9
C16 C15 C6 110.4(10)
C20 C15 C6 130.7(11)
C20 C15 C16 118.8(13)
N2 C16 C17 125.6(10)
C15 C16 N2 111.8(10)
C15 C16 C17 122.5(10)
C16 C17 H17 121.9
C18 C17 C16 116.1(10)
C18 C17 H17 121.9
O3 C18 C17 123.6(14)
C19 C18 O3 114.0(10)
C19 C18 C17 122.4(10)
C18 C19 H19 120.4
C18 C19 C20 119.2(10)
C20 C19 H19 120.4
C15 C20 C19 120.8(11)
C15 C20 H20 119.6
C19 C20 H20 119.6
O4 C21 O5 123.1(12)
O4 C21 C8 125.6(11)
O5 C21 C8 111.0(10)
N2 C22 H22A 109.5
N2 C22 H22B 109.5
N2 C22 H22C 109.5
H22A C22 H22B 109.5
H22A C22 H22C 109.5
H22B C22 H22C 109.5
O3 C30 H30A 109.5
O3 C30 H30B 109.5
O3 C30 H30C 109.5
H30A C30 H30B 109.5
H30A C30 H30C 109.5
H30B C30 H30C 109.5
O5 C31 H31A 109.5
O5 C31 H31B 109.5
O5 C31 H31C 109.5
H31A C31 H31B 109.5
H31A C31 H31C 109.5
H31B C31 H31C 109.5
C16B C15B C6 108.2(16)
C16B C15B C20B 123(2)
C20B C15B C6 129.0(17)
N2B C16B C15B 111.7(17)
N2B C16B C17B 129.1(16)
C17B C16B C15B 119.1(19)
C16B C17B H17B 120.8
C16B C17B C18B 118.5(14)
C18B C17B H17B 120.8
O3B C18B C17B 114.5(13)
C19B C18B O3B 121.6(18)
C19B C18B C17B 123.7(14)
C18B C19B H19B 120.5
C18B C19B C20B 119.0(13)
C20B C19B H19B 120.5
C15B C20B C19B 116.7(16)
C15B C20B H20B 121.7
C19B C20B H20B 121.7
O4B C21B O5B 123.8(19)
O4B C21B C8 132.4(17)
O5B C21B C8 103.3(16)
N2B C22B H22D 109.5
N2B C22B H22E 109.5
N2B C22B H22F 109.5
H22D C22B H22E 109.5
H22D C22B H22F 109.5
H22E C22B H22F 109.5
O3B C30B H30D 109.5
O3B C30B H30E 109.5
O3B C30B H30F 109.5
H30D C30B H30E 109.5
H30D C30B H30F 109.5
H30E C30B H30F 109.5
O5B C31B H31D 109.5
O5B C31B H31E 109.5
O5B C31B H31F 109.5
H31D C31B H31E 109.5
H31D C31B H31F 109.5
H31E C31B H31F 109.5

loop_
_geom_bond_atom_site_label_1
_geom_bond_atom_site_label_2
_geom_bond_distance
O1 H1 0.8400
O1 C8 1.425(6)
O2 C10 1.434(6)
O2 C23 1.406(6)
O3 C18 1.384(14)
O3 C30 1.321(17)
O4 C21 1.230(17)
O5 C21 1.359(18)
O5 C31 1.460(18)
O3B C18B 1.379(18)
O3B C30B 1.53(2)
O4B C21B 1.15(3)
O5B C21B 1.41(3)
O5B C31B 1.44(2)
N1 C1 1.464(6)
N1 C5 1.475(5)
N1 C14 1.466(7)
N2 C7 1.582(11)
N2 C16 1.406(13)
N2 C22 1.472(13)
N2B C7 1.292(18)
N2B C16B 1.34(2)
N2B C22B 1.49(2)
C1 H1A 0.9900
C1 H1B 0.9900
C1 C2 1.475(8)
C2 H2 0.9500
C2 C3 1.329(7)
C3 H3 0.9500
C3 C4 1.513(6)
C4 C5 1.534(6)
C4 C9 1.578(6)
C4 C11 1.555(6)
C5 H5 1.0000
C5 C6 1.540(7)
C6 C7 1.556(7)
C6 C13 1.542(7)
C6 C15 1.510(17)
C6 C15B 1.54(3)
C7 H7 1.0000
C7 H7B 1.0000
C7 C8 1.557(8)
C8 C9 1.525(7)
C8 C21 1.446(15)
C8 C21B 1.68(2)
C9 H9 1.0000
C9 C10 1.519(7)
C10 H10A 0.9900
C10 H10B 0.9900
C11 H11A 0.9900
C11 H11B 0.9900
C11 C12 1.527(6)
C12 H12A 0.9800
C12 H12B 0.9800
C12 H12C 0.9800
C13 H13A 0.9900
C13 H13B 0.9900
C13 C14 1.526(7)
C14 H14A 0.9900
C14 H14B 0.9900
C23 H23A 0.9900
C23 H23B 0.9900
C23 C24 1.487(9)
C24 C25 1.360(10)
C24 C29 1.388(9)
C25 H25 0.9500
C25 C26 1.373(13)
C26 H26 0.9500
C26 C27 1.320(13)
C27 H27 0.9500
C27 C28 1.392(11)
C28 H28 0.9500
C28 C29 1.365(11)
C29 H29 0.9500
C15 C16 1.385(18)
C15 C20 1.380(17)
C16 C17 1.414(16)
C17 H17 0.9500
C17 C18 1.405(18)
C18 C19 1.374(18)
C19 H19 0.9500
C19 C20 1.400(15)
C20 H20 0.9500
C22 H22A 0.9800
C22 H22B 0.9800
C22 H22C 0.9800
C30 H30A 0.9800
C30 H30B 0.9800
C30 H30C 0.9800
C31 H31A 0.9800
C31 H31B 0.9800
C31 H31C 0.9800
C15B C16B 1.40(3)
C15B C20B 1.41(3)
C16B C17B 1.37(2)
C17B H17B 0.9500
C17B C18B 1.40(2)
C18B C19B 1.36(2)
C19B H19B 0.9500
C19B C20B 1.43(2)
C20B H20B 0.9500
C22B H22D 0.9800
C22B H22E 0.9800
C22B H22F 0.9800
C30B H30D 0.9800
C30B H30E 0.9800
C30B H30F 0.9800
C31B H31D 0.9800
C31B H31E 0.9800
C31B H31F 0.9800

loop_
_geom_hbond_atom_site_label_D
_geom_hbond_atom_site_label_H
_geom_hbond_atom_site_label_A
_geom_hbond_distance_DH
_geom_hbond_distance_HA
_geom_hbond_distance_DA
_geom_hbond_angle_DHA
O1 H1 N1 0.84 1.89 2.688(5) 157.0

loop_
_geom_torsion_atom_site_label_1
_geom_torsion_atom_site_label_2
_geom_torsion_atom_site_label_3
_geom_torsion_atom_site_label_4
_geom_torsion
O1 C8 C9 C4 -69.0(5)
O1 C8 C9 C10 58.5(5)
O1 C8 C21 O4 18(2)
O1 C8 C21 O5 -156.6(11)
O1 C8 C21B O4B -141(3)
O1 C8 C21B O5B 46.8(19)
O2 C23 C24 C25 -137.6(7)
O2 C23 C24 C29 37.6(9)
O3 C18 C19 C20 176.7(9)
O3B C18B C19B C20B 178.6(13)
N1 C1 C2 C3 16.1(7)
N1 C5 C6 C7 -80.7(4)
N1 C5 C6 C13 40.3(4)
N1 C5 C6 C15 157.4(7)
N1 C5 C6 C15B 169.2(10)
N2 C7 C8 O1 -167.2(5)
N2 C7 C8 C9 68.8(6)
N2 C7 C8 C21 -59.4(8)
N2 C16 C17 C18 -176.8(10)
N2B C7 C8 O1 -148.4(9)
N2B C7 C8 C9 87.6(9)
N2B C7 C8 C21B -24.1(12)
N2B C16B C17B C18B -177(2)
C1 N1 C5 C4 63.8(5)
C1 N1 C5 C6 -168.7(4)
C1 N1 C14 C13 153.9(4)
C1 C2 C3 C4 2.1(8)
C2 C3 C4 C5 10.6(6)
C2 C3 C4 C9 -113.9(5)
C2 C3 C4 C11 129.3(5)
C3 C4 C5 N1 -41.6(5)
C3 C4 C5 C6 -159.9(4)
C3 C4 C9 C8 109.2(4)
C3 C4 C9 C10 -16.2(5)
C3 C4 C11 C12 -57.9(5)
C4 C5 C6 C7 42.9(5)
C4 C5 C6 C13 163.9(4)
C4 C5 C6 C15 -78.9(8)
C4 C5 C6 C15B -67.1(10)
C4 C9 C10 O2 -65.5(5)
C5 N1 C1 C2 -48.1(5)
C5 N1 C14 C13 30.3(5)
C5 C4 C9 C8 -12.9(5)
C5 C4 C9 C10 -138.3(4)
C5 C4 C11 C12 59.5(5)
C5 C6 C7 N2 -120.6(6)
C5 C6 C7 N2B -134.9(12)
C5 C6 C7 C8 -0.6(6)
C5 C6 C13 C14 -22.2(5)
C5 C6 C15 C16 124.8(12)
C5 C6 C15 C20 -59(2)
C5 C6 C15B C16B 129.9(16)
C5 C6 C15B C20B -54(3)
C6 C7 C8 O1 78.1(5)
C6 C7 C8 C9 -45.9(6)
C6 C7 C8 C21 -174.1(7)
C6 C7 C8 C21B -157.6(9)
C6 C13 C14 N1 -3.9(5)
C6 C15 C16 N2 -3.5(18)
C6 C15 C16 C17 178.6(12)
C6 C15 C20 C19 179.4(16)
C6 C15B C16B N2B -4(3)
C6 C15B C16B C17B 172.8(18)
C6 C15B C20B C19B -174(2)
C7 N2 C16 C15 7.0(14)
C7 N2 C16 C17 -175.2(10)
C7 N2B C16B C15B -4(3)
C7 N2B C16B C17B 179(2)
C7 C6 C13 C14 100.2(5)
C7 C6 C15 C16 -1.5(16)
C7 C6 C15 C20 175.2(18)
C7 C6 C15B C16B 9.3(19)
C7 C6 C15B C20B -175(2)
C7 C8 C9 C4 53.5(5)
C7 C8 C9 C10 -179.0(4)
C7 C8 C21 O4 -95.9(19)
C7 C8 C21 O5 90.0(12)
C7 C8 C21B O4B 97(3)
C7 C8 C21B O5B -75.0(18)
C8 C9 C10 O2 165.6(4)
C9 C4 C5 N1 82.7(4)
C9 C4 C5 C6 -35.7(5)
C9 C4 C11 C12 -178.1(4)
C9 C8 C21 O4 138.2(16)
C9 C8 C21 O5 -36.0(13)
C9 C8 C21B O4B -22(3)
C9 C8 C21B O5B 166.1(15)
C10 O2 C23 C24 -177.0(5)
C11 C4 C5 N1 -158.3(3)
C11 C4 C5 C6 83.4(4)
C11 C4 C9 C8 -133.8(4)
C11 C4 C9 C10 100.7(4)
C13 C6 C7 N2 124.6(6)
C13 C6 C7 N2B 110.3(12)
C13 C6 C7 C8 -115.4(5)
C13 C6 C15 C16 -122.8(12)
C13 C6 C15 C20 54(2)
C13 C6 C15B C16B -109.4(16)
C13 C6 C15B C20B 67(3)
C14 N1 C1 C2 -167.6(4)
C14 N1 C5 C4 -172.1(4)
C14 N1 C5 C6 -44.7(4)
C23 O2 C10 C9 177.4(5)
C23 C24 C25 C26 178.9(9)
C23 C24 C29 C28 178.1(8)
C24 C25 C26 C27 3.5(18)
C25 C24 C29 C28 -6.5(11)
C25 C26 C27 C28 -7.3(19)
C26 C27 C28 C29 4.2(16)
C27 C28 C29 C24 2.9(13)
C29 C24 C25 C26 3.4(13)
C15 C6 C7 N2 5.1(10)
C15 C6 C7 C8 125.1(10)
C15 C6 C13 C14 -142.3(8)
C15 C16 C17 C18 0.7(17)
C16 N2 C7 C6 -7.4(9)
C16 N2 C7 C8 -129.6(7)
C16 C15 C20 C19 -4(2)
C16 C17 C18 O3 -179.1(9)
C16 C17 C18 C19 -0.3(14)
C17 C18 C19 C20 -2.3(16)
C18 C19 C20 C15 4.5(19)
C20 C15 C16 N2 179.3(15)
C20 C15 C16 C17 1(2)
C21 C8 C9 C4 176.3(8)
C21 C8 C9 C10 -56.2(9)
C22 N2 C7 C6 -142.5(9)
C22 N2 C7 C8 95.3(10)
C22 N2 C16 C15 142.3(13)
C22 N2 C16 C17 -40.0(16)
C30 O3 C18 C17 -3.4(15)
C30 O3 C18 C19 177.7(11)
C31 O5 C21 O4 8(2)
C31 O5 C21 C8 -178.0(17)
C15B C6 C7 N2B -12.6(16)
C15B C6 C7 C8 121.6(12)
C15B C6 C13 C14 -150.4(11)
C15B C16B C17B C18B 6(3)
C16B N2B C7 C6 11(2)
C16B N2B C7 C8 -122.7(16)
C16B C15B C20B C19B 1(3)
C16B C17B C18B O3B 178.8(14)
C16B C17B C18B C19B -6(2)
C17B C18B C19B C20B 4(2)
C18B C19B C20B C15B -2(2)
C20B C15B C16B N2B 179(2)
C20B C15B C16B C17B -4(3)
C21B C8 C9 C4 170.6(11)
C21B C8 C9 C10 -62.0(11)
C22B N2B C7 C6 -140.0(19)
C22B N2B C7 C8 86(2)
C22B N2B C16B C15B 148(2)
C22B N2B C16B C17B -29(4)
C30B O3B C18B C17B 177.7(15)
C30B O3B C18B C19B 2.8(19)
C31B O5B C21B O4B 10(3)
C31B O5B C21B C8 -176.7(17)
